data_7130967
loop_
_publ_author_name
'Queen, Joshua D.'
'Power, Philip P.'

_publ_section_title
;
 Comproportionation of a dialuminyne with alane or dialane dihalides as a
 clean route to dialuminenes.
;
_journal_issue 1
_journal_name_full 'Chemical communications (Cambridge, England)'
_journal_page_first 43
_journal_page_last 46
_journal_paper_doi 10.1039/d2cc05646a
_journal_volume 59
_journal_year 2022
_chemical_formula_moiety 'C37 H55 Al I2 O Si'
_chemical_formula_sum 'C37 H55 Al I2 O Si'
_chemical_formula_weight 824.68
_chemical_properties_physical Air-sensitive,Moisture-sensitive
_space_group_crystal_system monoclinic
_space_group_IT_number 14
_space_group_name_Hall '-P 2ybc'
_space_group_name_H-M_alt 'P 1 21/c 1'
_atom_sites_solution_hydrogens geom
_audit_creation_date 2022-08-07
_audit_creation_method
;
Olex2 1.3
(compiled 2020.11.12 svn.r5f609507 for OlexSys, GUI svn.r6408)
;
_audit_update_record
;
2022-10-11 deposited with the CCDC.	2022-11-08 downloaded from the CCDC.
;
_cell_angle_alpha 90
_cell_angle_beta 97.410(3)
_cell_angle_gamma 90
_cell_formula_units_Z 4
_cell_length_a 10.998(2)
_cell_length_b 13.500(3)
_cell_length_c 26.336(5)
_cell_measurement_reflns_used 9984
_cell_measurement_temperature 90.15
_cell_measurement_theta_max 27.45
_cell_measurement_theta_min 2.17
_cell_volume 3877.5(13)
_computing_cell_refinement 'SAINT v8.37A (Bruker, 2015)'
_computing_data_reduction 'SAINT v8.37A (Bruker, 2015)'
_computing_molecular_graphics 'Olex2 1.3 (Dolomanov et al., 2009)'
_computing_publication_material 'Olex2 1.3 (Dolomanov et al., 2009)'
_computing_structure_refinement 'XL  (Sheldrick, 2008)'
_diffrn_ambient_temperature 90.15
_diffrn_measured_fraction_theta_full 1.000
_diffrn_measured_fraction_theta_max 1.000
_diffrn_measurement_device_type 'Bruker APEX-II CCD'
_diffrn_measurement_method '\f and \w scans'
_diffrn_radiation_type MoK\a
_diffrn_radiation_wavelength 0.71073
_diffrn_reflns_av_R_equivalents 0.0287
_diffrn_reflns_av_unetI/netI 0.0221
_diffrn_reflns_Laue_measured_fraction_full 1.000
_diffrn_reflns_Laue_measured_fraction_max 1.000
_diffrn_reflns_limit_h_max 14
_diffrn_reflns_limit_h_min -14
_diffrn_reflns_limit_k_max 17
_diffrn_reflns_limit_k_min -17
_diffrn_reflns_limit_l_max 34
_diffrn_reflns_limit_l_min -34
_diffrn_reflns_number 34107
_diffrn_reflns_point_group_measured_fraction_full 1.000
_diffrn_reflns_point_group_measured_fraction_max 1.000
_diffrn_reflns_theta_full 25.242
_diffrn_reflns_theta_max 27.466
_diffrn_reflns_theta_min 1.559
_diffrn_source_current 25.0
_diffrn_source_power 1.25
_diffrn_source_voltage 50.0
_diffrn_standards_number 0
_exptl_absorpt_coefficient_mu 1.701
_exptl_absorpt_correction_T_max 0.7477
_exptl_absorpt_correction_T_min 0.6509
_exptl_absorpt_correction_type multi-scan
_exptl_absorpt_process_details
;
SADABS-2014/5 (Bruker,2014/5) was used for absorption correction.
wR2(int) was 0.0562 before and 0.0333 after correction.
The Ratio of minimum to maximum transmission is 0.8705.
The \l/2 correction factor is 0.00150.
;
_exptl_crystal_colour colourless
_exptl_crystal_colour_primary colourless
_exptl_crystal_density_diffrn 1.413
_exptl_crystal_description Block
_exptl_crystal_F_000 1672
_exptl_crystal_size_max 0.163
_exptl_crystal_size_mid 0.111
_exptl_crystal_size_min 0.076
_refine_diff_density_max 1.295
_refine_diff_density_min -0.752
_refine_diff_density_rms 0.073
_refine_ls_extinction_method none
_refine_ls_goodness_of_fit_ref 1.058
_refine_ls_hydrogen_treatment constr
_refine_ls_matrix_type full
_refine_ls_number_parameters 392
_refine_ls_number_reflns 8898
_refine_ls_number_restraints 0
_refine_ls_restrained_S_all 1.058
_refine_ls_R_factor_all 0.0289
_refine_ls_R_factor_gt 0.0238
_refine_ls_shift/su_max 0.003
_refine_ls_shift/su_mean 0.000
_refine_ls_structure_factor_coef Fsqd
_refine_ls_weighting_details 'w=1/[\s^2^(Fo^2^)+(0.0275P)^2^+2.4074P] where P=(Fo^2^+2Fc^2^)/3'
_refine_ls_weighting_scheme calc
_refine_ls_wR_factor_gt 0.0566
_refine_ls_wR_factor_ref 0.0596
_reflns_Friedel_coverage 0.000
_reflns_number_gt 7845
_reflns_number_total 8898
_reflns_threshold_expression 'I > 2\s(I)'
_cod_data_source_file d2cc05646a2.cif
_cod_data_source_block jq18fmi
_cod_depositor_comments 'Adding full bibliography for 7130967--7130970.cif.'
_cod_original_cell_volume 3877.6(13)
_cod_database_code 7130967
_shelx_shelxl_version_number 2014/7
_shelx_space_group_comment
;
The symmetry employed for this shelxl refinement is uniquely defined
by the following loop, which should always be used as a source of
symmetry information in preference to the above space-group names.
They are only intended as comments.
;
_olex2_refinement_description
;
1. Fixed Uiso
 At 1.2 times of:
  All C(H) groups, All C(H,H) groups
 At 1.5 times of:
  All C(H,H,H) groups
2.a Ternary CH refined with riding coordinates:
 C13(H13), C16(H16), C25(H25), C28(H28)
2.b Secondary CH2 refined with riding coordinates:
 C34(H34A,H34B), C36(H36A,H36B)
2.c Aromatic/amide H refined with riding coordinates:
 C3(H3), C5(H5), C9(H9), C10(H10), C11(H11), C21(H21), C22(H22), C23(H23)
2.d Idealised Me refined as rotating group:
 C14(H14A,H14B,H14C), C15(H15A,H15B,H15C), C17(H17A,H17B,H17C), C18(H18A,H18B,
 H18C), C26(H26A,H26B,H26C), C27(H27A,H27B,H27C), C29(H29A,H29B,H29C), C30(H30A,
 H30B,H30C), C31(H31A,H31B,H31C), C32(H32A,H32B,H32C), C33(H33A,H33B,H33C),
 C35(H35A,H35B,H35C), C37(H37A,H37B,H37C)
;
_olex2_submission_special_instructions 'No special instructions were received'

loop_
_space_group_symop_operation_xyz
'x, y, z'
'-x, y+1/2, -z+1/2'
'-x, -y, -z'
'x, -y-1/2, z-1/2'

loop_
_atom_site_label
_atom_site_type_symbol
_atom_site_fract_x
_atom_site_fract_y
_atom_site_fract_z
_atom_site_U_iso_or_equiv
_atom_site_adp_type
_atom_site_occupancy
_atom_site_site_symmetry_order
_atom_site_calc_flag
_atom_site_refinement_flags_posn
_atom_site_refinement_flags_adp
_atom_site_refinement_flags_occupancy
_atom_site_disorder_assembly
_atom_site_disorder_group
Al1 Al 0.39012(5) 0.31839(4) 0.32859(2) 0.01585(12) Uani 1 1 d . . . . .
I1 I 0.60077(2) 0.38927(2) 0.35695(2) 0.02612(4) Uani 1 1 d . . . . .
I2 I 0.29790(2) 0.41868(2) 0.25061(2) 0.02360(4) Uani 1 1 d . . . . .
Si1 Si 0.13980(5) 0.28459(4) 0.54834(2) 0.01702(11) Uani 1 1 d . . . . .
O1 O 0.41888(14) 0.20252(11) 0.29307(5) 0.0218(3) Uani 1 1 d . . . . .
C1 C 0.30685(17) 0.29585(13) 0.39049(7) 0.0133(4) Uani 1 1 d . . . . .
C2 C 0.24394(17) 0.37676(14) 0.40975(7) 0.0140(4) Uani 1 1 d . . . . .
C3 C 0.20233(17) 0.37227(14) 0.45740(7) 0.0157(4) Uani 1 1 d . . . . .
H3 H 0.1603 0.4280 0.4687 0.019 Uiso 1 1 calc R U . . .
C4 C 0.21955(17) 0.28956(14) 0.48939(7) 0.0153(4) Uani 1 1 d . . . . .
C5 C 0.28016(17) 0.20953(14) 0.47045(7) 0.0154(4) Uani 1 1 d . . . . .
H5 H 0.2946 0.1521 0.4912 0.018 Uiso 1 1 calc R U . . .
C6 C 0.32068(17) 0.21009(14) 0.42212(7) 0.0137(4) Uani 1 1 d . . . . .
C7 C 0.20600(17) 0.46823(14) 0.37923(7) 0.0154(4) Uani 1 1 d . . . . .
C8 C 0.09919(18) 0.46391(15) 0.34288(7) 0.0186(4) Uani 1 1 d . . . . .
C9 C 0.0577(2) 0.55119(17) 0.31822(8) 0.0243(5) Uani 1 1 d . . . . .
H9 H -0.0127 0.5495 0.2932 0.029 Uiso 1 1 calc R U . . .
C10 C 0.1175(2) 0.64060(17) 0.32965(8) 0.0255(5) Uani 1 1 d . . . . .
H10 H 0.0868 0.6995 0.3129 0.031 Uiso 1 1 calc R U . . .
C11 C 0.2212(2) 0.64438(16) 0.36517(8) 0.0225(4) Uani 1 1 d . . . . .
H11 H 0.2615 0.7059 0.3725 0.027 Uiso 1 1 calc R U . . .
C12 C 0.26773(18) 0.55884(14) 0.39056(7) 0.0172(4) Uani 1 1 d . . . . .
C13 C 0.03154(19) 0.36614(16) 0.33122(8) 0.0223(4) Uani 1 1 d . . . . .
H13 H 0.0950 0.3128 0.3323 0.027 Uiso 1 1 calc R U . . .
C14 C -0.0444(2) 0.3622(2) 0.27826(9) 0.0338(5) Uani 1 1 d . . . . .
H14A H -0.1134 0.4084 0.2772 0.051 Uiso 1 1 calc R U . . .
H14B H -0.0756 0.2948 0.2716 0.051 Uiso 1 1 calc R U . . .
H14C H 0.0073 0.3808 0.2521 0.051 Uiso 1 1 calc R U . . .
C15 C -0.0516(2) 0.34059(19) 0.37149(9) 0.0302(5) Uani 1 1 d . . . . .
H15A H -0.0023 0.3351 0.4051 0.045 Uiso 1 1 calc R U . . .
H15B H -0.0929 0.2774 0.3627 0.045 Uiso 1 1 calc R U . . .
H15C H -0.1131 0.3928 0.3725 0.045 Uiso 1 1 calc R U . . .
C16 C 0.38124(19) 0.56513(15) 0.43045(8) 0.0201(4) Uani 1 1 d . . . . .
H16 H 0.4167 0.4970 0.4350 0.024 Uiso 1 1 calc R U . . .
C17 C 0.4810(2) 0.63314(17) 0.41412(9) 0.0273(5) Uani 1 1 d . . . . .
H17A H 0.4984 0.6142 0.3799 0.041 Uiso 1 1 calc R U . . .
H17B H 0.5558 0.6267 0.4385 0.041 Uiso 1 1 calc R U . . .
H17C H 0.4526 0.7020 0.4136 0.041 Uiso 1 1 calc R U . . .
C18 C 0.3488(2) 0.59929(17) 0.48270(8) 0.0271(5) Uani 1 1 d . . . . .
H18A H 0.3052 0.6627 0.4787 0.041 Uiso 1 1 calc R U . . .
H18B H 0.4241 0.6073 0.5066 0.041 Uiso 1 1 calc R U . . .
H18C H 0.2962 0.5496 0.4961 0.041 Uiso 1 1 calc R U . . .
C19 C 0.36027(18) 0.11144(14) 0.40323(7) 0.0154(4) Uani 1 1 d . . . . .
C20 C 0.26663(19) 0.04535(15) 0.38286(7) 0.0193(4) Uani 1 1 d . . . . .
C21 C 0.3004(2) -0.04674(16) 0.36506(8) 0.0261(5) Uani 1 1 d . . . . .
H21 H 0.2386 -0.0923 0.3517 0.031 Uiso 1 1 calc R U . . .
C22 C 0.4221(2) -0.07262(16) 0.36657(9) 0.0287(5) Uani 1 1 d . . . . .
H22 H 0.4435 -0.1341 0.3526 0.034 Uiso 1 1 calc R U . . .
C23 C 0.5134(2) -0.00921(16) 0.38849(8) 0.0261(5) Uani 1 1 d . . . . .
H23 H 0.5969 -0.0285 0.3901 0.031 Uiso 1 1 calc R U . . .
C24 C 0.48454(19) 0.08260(15) 0.40829(8) 0.0184(4) Uani 1 1 d . . . . .
C25 C 0.1312(2) 0.06971(16) 0.38268(8) 0.0244(5) Uani 1 1 d . . . . .
H25 H 0.1244 0.1425 0.3889 0.029 Uiso 1 1 calc R U . . .
C26 C 0.0805(2) 0.0152(2) 0.42679(10) 0.0386(6) Uani 1 1 d . . . . .
H26A H 0.0856 -0.0565 0.4216 0.058 Uiso 1 1 calc R U . . .
H26B H -0.0053 0.0341 0.4275 0.058 Uiso 1 1 calc R U . . .
H26C H 0.1289 0.0332 0.4594 0.058 Uiso 1 1 calc R U . . .
C27 C 0.0507(2) 0.0455(2) 0.33252(10) 0.0422(7) Uani 1 1 d . . . . .
H27A H 0.0817 0.0808 0.3043 0.063 Uiso 1 1 calc R U . . .
H27B H -0.0338 0.0662 0.3348 0.063 Uiso 1 1 calc R U . . .
H27C H 0.0527 -0.0260 0.3262 0.063 Uiso 1 1 calc R U . . .
C28 C 0.58414(19) 0.14538(16) 0.43886(8) 0.0212(4) Uani 1 1 d . . . . .
H28 H 0.5601 0.2166 0.4343 0.025 Uiso 1 1 calc R U . . .
C29 C 0.5910(2) 0.12028(17) 0.49604(8) 0.0260(5) Uani 1 1 d . . . . .
H29A H 0.5121 0.1352 0.5079 0.039 Uiso 1 1 calc R U . . .
H29B H 0.6556 0.1599 0.5155 0.039 Uiso 1 1 calc R U . . .
H29C H 0.6097 0.0497 0.5012 0.039 Uiso 1 1 calc R U . . .
C30 C 0.7119(2) 0.1331(2) 0.42273(10) 0.0333(5) Uani 1 1 d . . . . .
H30A H 0.7433 0.0669 0.4323 0.050 Uiso 1 1 calc R U . . .
H30B H 0.7672 0.1831 0.4400 0.050 Uiso 1 1 calc R U . . .
H30C H 0.7073 0.1416 0.3856 0.050 Uiso 1 1 calc R U . . .
C31 C 0.1481(2) 0.40874(16) 0.57940(9) 0.0290(5) Uani 1 1 d . . . . .
H31A H 0.1026 0.4075 0.6090 0.044 Uiso 1 1 calc R U . . .
H31B H 0.1120 0.4584 0.5548 0.044 Uiso 1 1 calc R U . . .
H31C H 0.2339 0.4256 0.5907 0.044 Uiso 1 1 calc R U . . .
C32 C -0.0244(2) 0.25376(19) 0.52702(9) 0.0296(5) Uani 1 1 d . . . . .
H32A H -0.0297 0.1886 0.5105 0.044 Uiso 1 1 calc R U . . .
H32B H -0.0602 0.3040 0.5027 0.044 Uiso 1 1 calc R U . . .
H32C H -0.0696 0.2525 0.5568 0.044 Uiso 1 1 calc R U . . .
C33 C 0.2105(2) 0.18716(17) 0.59294(8) 0.0275(5) Uani 1 1 d . . . . .
H33A H 0.1700 0.1866 0.6240 0.041 Uiso 1 1 calc R U . . .
H33B H 0.2980 0.2014 0.6021 0.041 Uiso 1 1 calc R U . . .
H33C H 0.2007 0.1223 0.5762 0.041 Uiso 1 1 calc R U . . .
C34 C 0.5376(2) 0.16051(18) 0.28381(9) 0.0325(5) Uani 1 1 d . . . . .
H34A H 0.5269 0.0893 0.2754 0.039 Uiso 1 1 calc R U . . .
H34B H 0.5964 0.1660 0.3155 0.039 Uiso 1 1 calc R U . . .
C35 C 0.5896(3) 0.2125(2) 0.24064(10) 0.0389(6) Uani 1 1 d . . . . .
H35A H 0.5329 0.2054 0.2090 0.058 Uiso 1 1 calc R U . . .
H35B H 0.6688 0.1829 0.2360 0.058 Uiso 1 1 calc R U . . .
H35C H 0.6010 0.2829 0.2489 0.058 Uiso 1 1 calc R U . . .
C36 C 0.3117(2) 0.14503(17) 0.27095(9) 0.0304(5) Uani 1 1 d . . . . .
H36A H 0.2368 0.1758 0.2811 0.036 Uiso 1 1 calc R U . . .
H36B H 0.3180 0.0772 0.2853 0.036 Uiso 1 1 calc R U . . .
C37 C 0.2992(3) 0.1388(2) 0.21335(9) 0.0398(6) Uani 1 1 d . . . . .
H37A H 0.2994 0.2058 0.1990 0.060 Uiso 1 1 calc R U . . .
H37B H 0.2220 0.1057 0.2006 0.060 Uiso 1 1 calc R U . . .
H37C H 0.3680 0.1010 0.2031 0.060 Uiso 1 1 calc R U . . .

loop_
_atom_site_aniso_label
_atom_site_aniso_U_11
_atom_site_aniso_U_22
_atom_site_aniso_U_33
_atom_site_aniso_U_23
_atom_site_aniso_U_13
_atom_site_aniso_U_12
Al1 0.0182(3) 0.0149(3) 0.0152(3) 0.0000(2) 0.0053(2) 0.0003(2)
I1 0.01942(7) 0.03033(8) 0.02910(8) -0.00143(6) 0.00504(6) -0.00681(5)
I2 0.03079(8) 0.02263(8) 0.01836(7) 0.00592(5) 0.00687(5) 0.00384(5)
Si1 0.0202(3) 0.0170(3) 0.0148(3) 0.0004(2) 0.0059(2) 0.0013(2)
O1 0.0276(8) 0.0192(7) 0.0200(7) -0.0018(6) 0.0080(6) 0.0024(6)
C1 0.0131(9) 0.0128(9) 0.0139(9) -0.0015(7) 0.0014(7) -0.0006(7)
C2 0.0129(9) 0.0147(9) 0.0141(9) -0.0005(7) 0.0007(7) -0.0008(7)
C3 0.0162(9) 0.0138(9) 0.0174(9) -0.0015(7) 0.0041(7) 0.0022(7)
C4 0.0150(9) 0.0157(9) 0.0152(9) -0.0017(7) 0.0022(7) -0.0019(7)
C5 0.0187(9) 0.0130(9) 0.0145(9) 0.0016(7) 0.0024(7) -0.0008(7)
C6 0.0124(8) 0.0131(9) 0.0156(9) -0.0015(7) 0.0014(7) -0.0010(7)
C7 0.0172(9) 0.0159(9) 0.0142(9) 0.0013(7) 0.0062(7) 0.0040(7)
C8 0.0178(10) 0.0236(10) 0.0151(9) 0.0010(8) 0.0052(7) 0.0041(8)
C9 0.0245(11) 0.0313(12) 0.0173(10) 0.0037(9) 0.0033(8) 0.0094(9)
C10 0.0325(12) 0.0230(11) 0.0226(11) 0.0096(9) 0.0094(9) 0.0119(9)
C11 0.0293(11) 0.0156(10) 0.0247(11) 0.0028(8) 0.0114(9) 0.0036(8)
C12 0.0218(10) 0.0156(9) 0.0157(9) 0.0015(7) 0.0073(8) 0.0031(8)
C13 0.0174(10) 0.0272(11) 0.0217(10) -0.0006(8) -0.0002(8) 0.0020(8)
C14 0.0314(13) 0.0422(14) 0.0258(12) -0.0024(10) -0.0042(10) -0.0033(11)
C15 0.0235(11) 0.0351(13) 0.0315(12) 0.0002(10) 0.0022(9) -0.0061(10)
C16 0.0234(10) 0.0142(9) 0.0229(10) 0.0005(8) 0.0035(8) 0.0001(8)
C17 0.0267(11) 0.0235(11) 0.0322(12) -0.0007(9) 0.0063(9) -0.0046(9)
C18 0.0340(12) 0.0257(11) 0.0216(11) -0.0038(9) 0.0041(9) -0.0040(9)
C19 0.0232(10) 0.0118(9) 0.0117(9) 0.0015(7) 0.0039(7) 0.0018(7)
C20 0.0273(11) 0.0159(9) 0.0147(9) 0.0017(7) 0.0027(8) -0.0014(8)
C21 0.0411(13) 0.0156(10) 0.0209(10) -0.0024(8) 0.0015(9) -0.0048(9)
C22 0.0492(15) 0.0159(10) 0.0219(11) -0.0025(8) 0.0077(10) 0.0062(10)
C23 0.0325(12) 0.0215(11) 0.0253(11) 0.0024(9) 0.0077(9) 0.0109(9)
C24 0.0227(10) 0.0165(9) 0.0166(9) 0.0023(7) 0.0051(8) 0.0033(8)
C25 0.0263(11) 0.0220(11) 0.0244(11) -0.0027(8) 0.0015(9) -0.0073(9)
C26 0.0355(14) 0.0409(15) 0.0417(15) 0.0035(12) 0.0131(11) -0.0086(11)
C27 0.0307(13) 0.0600(18) 0.0338(14) -0.0089(13) -0.0041(11) -0.0124(13)
C28 0.0206(10) 0.0185(10) 0.0241(11) 0.0034(8) 0.0013(8) 0.0029(8)
C29 0.0273(11) 0.0250(11) 0.0244(11) -0.0001(9) -0.0012(9) -0.0012(9)
C30 0.0220(11) 0.0450(15) 0.0333(13) 0.0057(11) 0.0044(10) 0.0058(10)
C31 0.0410(14) 0.0239(11) 0.0250(11) -0.0048(9) 0.0149(10) -0.0006(10)
C32 0.0245(11) 0.0388(13) 0.0264(12) 0.0027(10) 0.0066(9) -0.0033(10)
C33 0.0361(13) 0.0274(12) 0.0199(11) 0.0055(9) 0.0069(9) 0.0051(10)
C34 0.0404(14) 0.0313(13) 0.0279(12) -0.0007(10) 0.0125(10) 0.0173(11)
C35 0.0418(15) 0.0451(16) 0.0337(14) -0.0031(11) 0.0200(12) 0.0048(12)
C36 0.0444(14) 0.0224(11) 0.0265(12) -0.0073(9) 0.0128(10) -0.0096(10)
C37 0.0542(17) 0.0391(15) 0.0262(13) -0.0088(11) 0.0048(12) -0.0159(13)

loop_
_atom_type_symbol
_atom_type_description
_atom_type_scat_dispersion_real
_atom_type_scat_dispersion_imag
_atom_type_scat_source
C C 0.0033 0.0016 'International Tables Vol C Tables 4.2.6.8 and 6.1.1.4'
H H 0.0000 0.0000 'International Tables Vol C Tables 4.2.6.8 and 6.1.1.4'
O O 0.0106 0.0060 'International Tables Vol C Tables 4.2.6.8 and 6.1.1.4'
Al Al 0.0645 0.0514 'International Tables Vol C Tables 4.2.6.8 and 6.1.1.4'
Si Si 0.0817 0.0704 'International Tables Vol C Tables 4.2.6.8 and 6.1.1.4'
I I -0.4742 1.8119 'International Tables Vol C Tables 4.2.6.8 and 6.1.1.4'

loop_
_geom_angle_atom_site_label_1
_geom_angle_atom_site_label_2
_geom_angle_atom_site_label_3
_geom_angle
_geom_angle_site_symmetry_1
_geom_angle_site_symmetry_3
_geom_angle_publ_flag
I1 Al1 I2 106.86(2) . . ?
O1 Al1 I1 104.86(5) . . ?
O1 Al1 I2 96.68(5) . . ?
O1 Al1 C1 113.99(7) . . ?
C1 Al1 I1 108.44(6) . . ?
C1 Al1 I2 124.12(6) . . ?
C31 Si1 C4 109.22(10) . . ?
C31 Si1 C32 108.84(12) . . ?
C31 Si1 C33 111.43(11) . . ?
C32 Si1 C4 107.20(10) . . ?
C33 Si1 C4 110.13(10) . . ?
C33 Si1 C32 109.92(11) . . ?
C34 O1 Al1 128.01(14) . . ?
C36 O1 Al1 117.50(13) . . ?
C36 O1 C34 114.49(17) . . ?
C2 C1 Al1 118.07(14) . . ?
C2 C1 C6 115.91(17) . . ?
C6 C1 Al1 125.25(14) . . ?
C1 C2 C7 123.72(17) . . ?
C3 C2 C1 121.35(17) . . ?
C3 C2 C7 114.66(16) . . ?
C2 C3 H3 118.5 . . ?
C2 C3 C4 122.95(18) . . ?
C4 C3 H3 118.5 . . ?
C3 C4 Si1 119.02(14) . . ?
C5 C4 Si1 124.25(15) . . ?
C5 C4 C3 115.93(17) . . ?
C4 C5 H5 118.6 . . ?
C4 C5 C6 122.89(18) . . ?
C6 C5 H5 118.6 . . ?
C1 C6 C19 122.69(16) . . ?
C5 C6 C1 120.88(17) . . ?
C5 C6 C19 115.76(16) . . ?
C8 C7 C2 118.42(17) . . ?
C12 C7 C2 120.40(17) . . ?
C12 C7 C8 120.83(18) . . ?
C7 C8 C13 120.76(18) . . ?
C9 C8 C7 118.23(19) . . ?
C9 C8 C13 121.02(19) . . ?
C8 C9 H9 119.5 . . ?
C10 C9 C8 121.1(2) . . ?
C10 C9 H9 119.5 . . ?
C9 C10 H10 119.8 . . ?
C11 C10 C9 120.4(2) . . ?
C11 C10 H10 119.8 . . ?
C10 C11 H11 119.6 . . ?
C10 C11 C12 120.9(2) . . ?
C12 C11 H11 119.6 . . ?
C7 C12 C16 121.45(17) . . ?
C11 C12 C7 118.55(19) . . ?
C11 C12 C16 119.98(18) . . ?
C8 C13 H13 107.2 . . ?
C8 C13 C14 114.06(19) . . ?
C14 C13 H13 107.2 . . ?
C15 C13 C8 112.07(18) . . ?
C15 C13 H13 107.2 . . ?
C15 C13 C14 108.65(18) . . ?
C13 C14 H14A 109.5 . . ?
C13 C14 H14B 109.5 . . ?
C13 C14 H14C 109.5 . . ?
H14A C14 H14B 109.5 . . ?
H14A C14 H14C 109.5 . . ?
H14B C14 H14C 109.5 . . ?
C13 C15 H15A 109.5 . . ?
C13 C15 H15B 109.5 . . ?
C13 C15 H15C 109.5 . . ?
H15A C15 H15B 109.5 . . ?
H15A C15 H15C 109.5 . . ?
H15B C15 H15C 109.5 . . ?
C12 C16 H16 107.6 . . ?
C12 C16 C17 113.05(17) . . ?
C12 C16 C18 111.65(18) . . ?
C17 C16 H16 107.6 . . ?
C17 C16 C18 109.18(18) . . ?
C18 C16 H16 107.6 . . ?
C16 C17 H17A 109.5 . . ?
C16 C17 H17B 109.5 . . ?
C16 C17 H17C 109.5 . . ?
H17A C17 H17B 109.5 . . ?
H17A C17 H17C 109.5 . . ?
H17B C17 H17C 109.5 . . ?
C16 C18 H18A 109.5 . . ?
C16 C18 H18B 109.5 . . ?
C16 C18 H18C 109.5 . . ?
H18A C18 H18B 109.5 . . ?
H18A C18 H18C 109.5 . . ?
H18B C18 H18C 109.5 . . ?
C20 C19 C6 117.11(17) . . ?
C24 C19 C6 122.07(17) . . ?
C24 C19 C20 120.70(18) . . ?
C19 C20 C25 121.88(18) . . ?
C21 C20 C19 118.5(2) . . ?
C21 C20 C25 119.57(19) . . ?
C20 C21 H21 119.5 . . ?
C22 C21 C20 121.0(2) . . ?
C22 C21 H21 119.5 . . ?
C21 C22 H22 119.9 . . ?
C21 C22 C23 120.2(2) . . ?
C23 C22 H22 119.9 . . ?
C22 C23 H23 119.5 . . ?
C22 C23 C24 121.0(2) . . ?
C24 C23 H23 119.5 . . ?
C19 C24 C28 121.07(18) . . ?
C23 C24 C19 118.3(2) . . ?
C23 C24 C28 120.43(19) . . ?
C20 C25 H25 107.7 . . ?
C20 C25 C26 110.07(19) . . ?
C20 C25 C27 114.4(2) . . ?
C26 C25 H25 107.7 . . ?
C27 C25 H25 107.7 . . ?
C27 C25 C26 108.9(2) . . ?
C25 C26 H26A 109.5 . . ?
C25 C26 H26B 109.5 . . ?
C25 C26 H26C 109.5 . . ?
H26A C26 H26B 109.5 . . ?
H26A C26 H26C 109.5 . . ?
H26B C26 H26C 109.5 . . ?
C25 C27 H27A 109.5 . . ?
C25 C27 H27B 109.5 . . ?
C25 C27 H27C 109.5 . . ?
H27A C27 H27B 109.5 . . ?
H27A C27 H27C 109.5 . . ?
H27B C27 H27C 109.5 . . ?
C24 C28 H28 108.0 . . ?
C24 C28 C29 109.58(17) . . ?
C29 C28 H28 108.0 . . ?
C30 C28 C24 114.55(19) . . ?
C30 C28 H28 108.0 . . ?
C30 C28 C29 108.54(18) . . ?
C28 C29 H29A 109.5 . . ?
C28 C29 H29B 109.5 . . ?
C28 C29 H29C 109.5 . . ?
H29A C29 H29B 109.5 . . ?
H29A C29 H29C 109.5 . . ?
H29B C29 H29C 109.5 . . ?
C28 C30 H30A 109.5 . . ?
C28 C30 H30B 109.5 . . ?
C28 C30 H30C 109.5 . . ?
H30A C30 H30B 109.5 . . ?
H30A C30 H30C 109.5 . . ?
H30B C30 H30C 109.5 . . ?
Si1 C31 H31A 109.5 . . ?
Si1 C31 H31B 109.5 . . ?
Si1 C31 H31C 109.5 . . ?
H31A C31 H31B 109.5 . . ?
H31A C31 H31C 109.5 . . ?
H31B C31 H31C 109.5 . . ?
Si1 C32 H32A 109.5 . . ?
Si1 C32 H32B 109.5 . . ?
Si1 C32 H32C 109.5 . . ?
H32A C32 H32B 109.5 . . ?
H32A C32 H32C 109.5 . . ?
H32B C32 H32C 109.5 . . ?
Si1 C33 H33A 109.5 . . ?
Si1 C33 H33B 109.5 . . ?
Si1 C33 H33C 109.5 . . ?
H33A C33 H33B 109.5 . . ?
H33A C33 H33C 109.5 . . ?
H33B C33 H33C 109.5 . . ?
O1 C34 H34A 109.2 . . ?
O1 C34 H34B 109.2 . . ?
O1 C34 C35 112.09(19) . . ?
H34A C34 H34B 107.9 . . ?
C35 C34 H34A 109.2 . . ?
C35 C34 H34B 109.2 . . ?
C34 C35 H35A 109.5 . . ?
C34 C35 H35B 109.5 . . ?
C34 C35 H35C 109.5 . . ?
H35A C35 H35B 109.5 . . ?
H35A C35 H35C 109.5 . . ?
H35B C35 H35C 109.5 . . ?
O1 C36 H36A 108.9 . . ?
O1 C36 H36B 108.9 . . ?
O1 C36 C37 113.15(19) . . ?
H36A C36 H36B 107.8 . . ?
C37 C36 H36A 108.9 . . ?
C37 C36 H36B 108.9 . . ?
C36 C37 H37A 109.5 . . ?
C36 C37 H37B 109.5 . . ?
C36 C37 H37C 109.5 . . ?
H37A C37 H37B 109.5 . . ?
H37A C37 H37C 109.5 . . ?
H37B C37 H37C 109.5 . . ?

loop_
_geom_bond_atom_site_label_1
_geom_bond_atom_site_label_2
_geom_bond_distance
_geom_bond_site_symmetry_2
_geom_bond_publ_flag
Al1 I1 2.5288(7) . ?
Al1 I2 2.5578(7) . ?
Al1 O1 1.8703(15) . ?
Al1 C1 1.9936(19) . ?
Si1 C4 1.880(2) . ?
Si1 C31 1.862(2) . ?
Si1 C32 1.868(2) . ?
Si1 C33 1.865(2) . ?
O1 C34 1.472(3) . ?
O1 C36 1.468(3) . ?
C1 C2 1.421(3) . ?
C1 C6 1.423(3) . ?
C2 C3 1.391(3) . ?
C2 C7 1.503(3) . ?
C3 H3 0.9500 . ?
C3 C4 1.397(3) . ?
C4 C5 1.395(3) . ?
C5 H5 0.9500 . ?
C5 C6 1.402(3) . ?
C6 C19 1.505(3) . ?
C7 C8 1.418(3) . ?
C7 C12 1.412(3) . ?
C8 C9 1.394(3) . ?
C8 C13 1.527(3) . ?
C9 H9 0.9500 . ?
C9 C10 1.389(3) . ?
C10 H10 0.9500 . ?
C10 C11 1.380(3) . ?
C11 H11 0.9500 . ?
C11 C12 1.398(3) . ?
C12 C16 1.527(3) . ?
C13 H13 1.0000 . ?
C13 C14 1.531(3) . ?
C13 C15 1.527(3) . ?
C14 H14A 0.9800 . ?
C14 H14B 0.9800 . ?
C14 H14C 0.9800 . ?
C15 H15A 0.9800 . ?
C15 H15B 0.9800 . ?
C15 H15C 0.9800 . ?
C16 H16 1.0000 . ?
C16 C17 1.534(3) . ?
C16 C18 1.536(3) . ?
C17 H17A 0.9800 . ?
C17 H17B 0.9800 . ?
C17 H17C 0.9800 . ?
C18 H18A 0.9800 . ?
C18 H18B 0.9800 . ?
C18 H18C 0.9800 . ?
C19 C20 1.415(3) . ?
C19 C24 1.411(3) . ?
C20 C21 1.396(3) . ?
C20 C25 1.525(3) . ?
C21 H21 0.9500 . ?
C21 C22 1.378(3) . ?
C22 H22 0.9500 . ?
C22 C23 1.388(3) . ?
C23 H23 0.9500 . ?
C23 C24 1.397(3) . ?
C24 C28 1.529(3) . ?
C25 H25 1.0000 . ?
C25 C26 1.540(3) . ?
C25 C27 1.527(3) . ?
C26 H26A 0.9800 . ?
C26 H26B 0.9800 . ?
C26 H26C 0.9800 . ?
C27 H27A 0.9800 . ?
C27 H27B 0.9800 . ?
C27 H27C 0.9800 . ?
C28 H28 1.0000 . ?
C28 C29 1.536(3) . ?
C28 C30 1.529(3) . ?
C29 H29A 0.9800 . ?
C29 H29B 0.9800 . ?
C29 H29C 0.9800 . ?
C30 H30A 0.9800 . ?
C30 H30B 0.9800 . ?
C30 H30C 0.9800 . ?
C31 H31A 0.9800 . ?
C31 H31B 0.9800 . ?
C31 H31C 0.9800 . ?
C32 H32A 0.9800 . ?
C32 H32B 0.9800 . ?
C32 H32C 0.9800 . ?
C33 H33A 0.9800 . ?
C33 H33B 0.9800 . ?
C33 H33C 0.9800 . ?
C34 H34A 0.9900 . ?
C34 H34B 0.9900 . ?
C34 C35 1.510(3) . ?
C35 H35A 0.9800 . ?
C35 H35B 0.9800 . ?
C35 H35C 0.9800 . ?
C36 H36A 0.9900 . ?
C36 H36B 0.9900 . ?
C36 C37 1.508(3) . ?
C37 H37A 0.9800 . ?
C37 H37B 0.9800 . ?
C37 H37C 0.9800 . ?

loop_
_geom_torsion_atom_site_label_1
_geom_torsion_atom_site_label_2
_geom_torsion_atom_site_label_3
_geom_torsion_atom_site_label_4
_geom_torsion
_geom_torsion_site_symmetry_1
_geom_torsion_site_symmetry_2
_geom_torsion_site_symmetry_3
_geom_torsion_site_symmetry_4
_geom_torsion_publ_flag
Al1 O1 C34 C35 -79.0(2) . . . . ?
Al1 O1 C36 C37 116.9(2) . . . . ?
Al1 C1 C2 C3 -168.57(15) . . . . ?
Al1 C1 C2 C7 17.8(2) . . . . ?
Al1 C1 C6 C5 166.15(14) . . . . ?
Al1 C1 C6 C19 -23.6(3) . . . . ?
I1 Al1 O1 C34 0.53(17) . . . . ?
I1 Al1 O1 C36 -179.04(13) . . . . ?
I2 Al1 O1 C34 110.00(16) . . . . ?
I2 Al1 O1 C36 -69.58(14) . . . . ?
Si1 C4 C5 C6 168.89(15) . . . . ?
C1 Al1 O1 C34 -117.91(17) . . . . ?
C1 Al1 O1 C36 62.51(16) . . . . ?
C1 C2 C3 C4 0.3(3) . . . . ?
C1 C2 C7 C8 79.2(2) . . . . ?
C1 C2 C7 C12 -107.6(2) . . . . ?
C1 C6 C19 C20 -92.1(2) . . . . ?
C1 C6 C19 C24 91.8(2) . . . . ?
C2 C1 C6 C5 -3.5(3) . . . . ?
C2 C1 C6 C19 166.71(17) . . . . ?
C2 C3 C4 Si1 -171.18(15) . . . . ?
C2 C3 C4 C5 -0.9(3) . . . . ?
C2 C7 C8 C9 173.94(18) . . . . ?
C2 C7 C8 C13 -6.0(3) . . . . ?
C2 C7 C12 C11 -173.00(17) . . . . ?
C2 C7 C12 C16 5.6(3) . . . . ?
C3 C2 C7 C8 -94.9(2) . . . . ?
C3 C2 C7 C12 78.3(2) . . . . ?
C3 C4 C5 C6 -0.8(3) . . . . ?
C4 C5 C6 C1 3.1(3) . . . . ?
C4 C5 C6 C19 -167.77(18) . . . . ?
C5 C6 C19 C20 78.6(2) . . . . ?
C5 C6 C19 C24 -97.5(2) . . . . ?
C6 C1 C2 C3 1.9(3) . . . . ?
C6 C1 C2 C7 -171.78(17) . . . . ?
C6 C19 C20 C21 -179.97(18) . . . . ?
C6 C19 C20 C25 -3.5(3) . . . . ?
C6 C19 C24 C23 -178.35(18) . . . . ?
C6 C19 C24 C28 7.2(3) . . . . ?
C7 C2 C3 C4 174.54(18) . . . . ?
C7 C8 C9 C10 -1.4(3) . . . . ?
C7 C8 C13 C14 -155.65(19) . . . . ?
C7 C8 C13 C15 80.4(2) . . . . ?
C7 C12 C16 C17 139.47(19) . . . . ?
C7 C12 C16 C18 -97.0(2) . . . . ?
C8 C7 C12 C11 0.0(3) . . . . ?
C8 C7 C12 C16 178.65(18) . . . . ?
C8 C9 C10 C11 1.3(3) . . . . ?
C9 C8 C13 C14 24.4(3) . . . . ?
C9 C8 C13 C15 -99.5(2) . . . . ?
C9 C10 C11 C12 -0.4(3) . . . . ?
C10 C11 C12 C7 -0.2(3) . . . . ?
C10 C11 C12 C16 -178.86(19) . . . . ?
C11 C12 C16 C17 -41.9(3) . . . . ?
C11 C12 C16 C18 81.6(2) . . . . ?
C12 C7 C8 C9 0.8(3) . . . . ?
C12 C7 C8 C13 -179.13(18) . . . . ?
C13 C8 C9 C10 178.49(19) . . . . ?
C19 C20 C21 C22 -0.8(3) . . . . ?
C19 C20 C25 C26 -100.9(2) . . . . ?
C19 C20 C25 C27 136.0(2) . . . . ?
C19 C24 C28 C29 83.2(2) . . . . ?
C19 C24 C28 C30 -154.52(19) . . . . ?
C20 C19 C24 C23 5.7(3) . . . . ?
C20 C19 C24 C28 -168.81(18) . . . . ?
C20 C21 C22 C23 3.5(3) . . . . ?
C21 C20 C25 C26 75.6(2) . . . . ?
C21 C20 C25 C27 -47.5(3) . . . . ?
C21 C22 C23 C24 -1.5(3) . . . . ?
C22 C23 C24 C19 -3.0(3) . . . . ?
C22 C23 C24 C28 171.5(2) . . . . ?
C23 C24 C28 C29 -91.1(2) . . . . ?
C23 C24 C28 C30 31.1(3) . . . . ?
C24 C19 C20 C21 -3.8(3) . . . . ?
C24 C19 C20 C25 172.71(18) . . . . ?
C25 C20 C21 C22 -177.4(2) . . . . ?
C31 Si1 C4 C3 -41.43(19) . . . . ?
C31 Si1 C4 C5 149.20(17) . . . . ?
C32 Si1 C4 C3 76.34(18) . . . . ?
C32 Si1 C4 C5 -93.03(18) . . . . ?
C33 Si1 C4 C3 -164.10(16) . . . . ?
C33 Si1 C4 C5 26.5(2) . . . . ?
C34 O1 C36 C37 -62.8(3) . . . . ?
C36 O1 C34 C35 100.5(2) . . . . ?
